data_4315162
loop_
_publ_author_name
'Fuyan Han'
'Jie Zhang'
'Weiyin Yi'
'Zhengxing Zhang'
'Jingyi Yu'
'Linhong Weng'
'Xigeng Zhou'

_publ_section_title
;
 \g-Deprotonation of Anionic Bis(trimethylsilyl)amidolanthanide Complexes
 with a Countered [(TpMe2)2Ln]+ Cation
;
_journal_name_full 'Inorganic Chemistry'
_journal_page_first 2793
_journal_page_last 2798
_journal_paper_doi 10.1021/ic902296d
_journal_volume 49
_journal_year 2010
_chemical_formula_sum 'C34 H61 B Er N9 Si2'
_chemical_formula_weight 830.17
_chemical_name_systematic
; 
 ? 
;
_space_group_IT_number 14
_symmetry_cell_setting monoclinic
_symmetry_space_group_name_Hall '-P 2ybc'
_symmetry_space_group_name_H-M 'P 1 21/c 1'
_atom_sites_solution_hydrogens geom
_atom_sites_solution_primary direct
_atom_sites_solution_secondary difmap
_audit_creation_method SHELXL-97
_cell_angle_alpha 90.00
_cell_angle_beta 102.865(8)
_cell_angle_gamma 90.00
_cell_formula_units_Z 4
_cell_length_a 9.396(6)
_cell_length_b 39.59(2)
_cell_length_c 10.612(6)
_cell_measurement_reflns_used 6377
_cell_measurement_temperature 293(2)
_cell_measurement_theta_max 25.697
_cell_measurement_theta_min 2.288
_cell_volume 3848(4)
_computing_cell_refinement 'Bruker SMART'
_computing_data_collection 'Bruker SMART'
_computing_data_reduction 'Bruker SHELXTL'
_computing_molecular_graphics 'Bruker SHELXTL'
_computing_publication_material 'Bruker SHELXTL'
_computing_structure_refinement 'SHELXL-97 (Sheldrick, 1997)'
_computing_structure_solution 'SHELXS-97 (Sheldrick, 1990)'
_diffrn_ambient_temperature 293(2)
_diffrn_measured_fraction_theta_full 0.997
_diffrn_measured_fraction_theta_max 0.997
_diffrn_measurement_device_type 'CCD area detector'
_diffrn_measurement_method 'phi and omega scans'
_diffrn_radiation_monochromator graphite
_diffrn_radiation_source 'fine-focus sealed tube'
_diffrn_radiation_type MoK\a
_diffrn_radiation_wavelength 0.71073
_diffrn_reflns_av_R_equivalents 0.0679
_diffrn_reflns_av_sigmaI/netI 0.0723
_diffrn_reflns_limit_h_max 11
_diffrn_reflns_limit_h_min -11
_diffrn_reflns_limit_k_max 47
_diffrn_reflns_limit_k_min -40
_diffrn_reflns_limit_l_max 12
_diffrn_reflns_limit_l_min -12
_diffrn_reflns_number 15801
_diffrn_reflns_theta_full 25.01
_diffrn_reflns_theta_max 25.01
_diffrn_reflns_theta_min 2.03
_exptl_absorpt_coefficient_mu 2.280
_exptl_absorpt_correction_T_max 0.7715
_exptl_absorpt_correction_T_min 0.6584
_exptl_absorpt_correction_type multi-scan
_exptl_absorpt_process_details sadabs
_exptl_crystal_colour pink
_exptl_crystal_density_diffrn 1.433
_exptl_crystal_density_method 'not measured'
_exptl_crystal_description block
_exptl_crystal_F_000 1716
_exptl_crystal_size_max 0.20
_exptl_crystal_size_mid 0.15
_exptl_crystal_size_min 0.12
_refine_diff_density_max 1.795
_refine_diff_density_min -3.030
_refine_diff_density_rms 0.177
_refine_ls_extinction_method none
_refine_ls_goodness_of_fit_ref 1.137
_refine_ls_hydrogen_treatment mixed
_refine_ls_matrix_type full
_refine_ls_number_parameters 421
_refine_ls_number_reflns 6755
_refine_ls_number_restraints 55
_refine_ls_restrained_S_all 1.137
_refine_ls_R_factor_all 0.1056
_refine_ls_R_factor_gt 0.0879
_refine_ls_shift/su_max 0.000
_refine_ls_shift/su_mean 0.000
_refine_ls_structure_factor_coef Fsqd
_refine_ls_weighting_details 'calc w=1/[\s^2^(Fo^2^)+(0.2034P)^2^+0.0000P] where P=(Fo^2^+2Fc^2^)/3'
_refine_ls_weighting_scheme calc
_refine_ls_wR_factor_gt 0.2763
_refine_ls_wR_factor_ref 0.2904
_reflns_number_gt 5630
_reflns_number_total 6755
_reflns_threshold_expression >2sigma(I)
_cod_data_source_file ic902296d_si_001_5.cif
_cod_data_source_block f90430b
_cod_depositor_comments
;
The following automatic conversions were performed:

'_symmetry_cell_setting' value 'Monoclinic' changed to 'monoclinic'
according to the built-in table from CIF Core dictionary named
'cif_core.dic' version 2.4.1 from 2010-06-29.

Automatic conversion script
Id: cif_fix_values 1646 2011-03-28 12:23:43Z adriana 
;
_cod_database_code 4315162

loop_
_symmetry_equiv_pos_as_xyz
'x, y, z'
'-x, y+1/2, -z+1/2'
'-x, -y, -z'
'x, -y-1/2, z-1/2'

loop_
_atom_site_label
_atom_site_type_symbol
_atom_site_fract_x
_atom_site_fract_y
_atom_site_fract_z
_atom_site_U_iso_or_equiv
_atom_site_adp_type
_atom_site_occupancy
_atom_site_symmetry_multiplicity
_atom_site_calc_flag
_atom_site_refinement_flags
_atom_site_disorder_assembly
_atom_site_disorder_group
Er1 Er 0.68063(6) 0.120973(12) 0.09063(5) 0.0334(3) Uani 1 1 d . . .
B1 B 0.5628(17) 0.0514(3) 0.2348(14) 0.039(3) Uani 1 1 d D . .
H1B H 0.533(14) 0.0274(18) 0.273(12) 0.047 Uiso 1 1 d D . .
N1 N 0.7255(11) 0.0481(2) 0.2489(10) 0.037(2) Uani 1 1 d . . .
N2 N 0.8031(10) 0.0697(2) 0.1840(9) 0.029(2) Uani 1 1 d . . .
N3 N 0.5331(11) 0.0835(2) 0.3038(9) 0.035(2) Uani 1 1 d . . .
N4 N 0.5893(14) 0.1140(3) 0.2873(11) 0.045(3) Uani 1 1 d . . .
N5 N 0.4817(11) 0.0527(2) 0.0916(10) 0.036(2) Uani 1 1 d . . .
N6 N 0.5056(11) 0.0772(3) 0.0132(9) 0.036(2) Uani 1 1 d . . .
N7 N 0.5652(10) 0.1679(2) -0.0126(9) 0.029(2) Uani 1 1 d . . .
N8 N 0.8353(12) 0.1218(2) -0.0473(11) 0.038(2) Uani 1 1 d . . .
N9 N 0.8915(11) 0.1513(2) 0.1327(10) 0.037(2) Uani 1 1 d . . .
Si1 Si 0.6508(5) 0.19218(9) -0.1038(4) 0.0488(10) Uani 1 1 d . . .
Si2 Si 0.3938(4) 0.17876(9) -0.0074(4) 0.0455(9) Uani 1 1 d . . .
C1 C 0.7726(18) -0.0030(4) 0.3877(13) 0.052(4) Uani 1 1 d . . .
H1A H 0.6701 -0.0009 0.3847 0.078 Uiso 1 1 calc R . .
H1C H 0.8266 -0.0004 0.4753 0.078 Uiso 1 1 calc R . .
H1D H 0.7918 -0.0249 0.3562 0.078 Uiso 1 1 calc R . .
C2 C 0.8185(15) 0.0239(3) 0.3045(12) 0.041(3) Uani 1 1 d . . .
C3 C 0.9513(15) 0.0299(3) 0.2829(12) 0.040(3) Uani 1 1 d . . .
H3A H 1.0348 0.0173 0.3157 0.049 Uiso 1 1 calc R . .
C4 C 0.9437(15) 0.0590(3) 0.2012(12) 0.041(3) Uani 1 1 d . . .
C5 C 1.0519(15) 0.0757(4) 0.1597(15) 0.049(3) Uani 1 1 d . . .
H5A H 1.0110 0.0946 0.1074 0.073 Uiso 1 1 calc R . .
H5B H 1.0973 0.0606 0.1095 0.073 Uiso 1 1 calc R . .
H5C H 1.1235 0.0835 0.2330 0.073 Uiso 1 1 calc R . .
C6 C 0.3721(19) 0.0577(4) 0.4351(15) 0.060(4) Uani 1 1 d . . .
H6A H 0.3882 0.0372 0.3924 0.090 Uiso 1 1 calc R . .
H6B H 0.2697 0.0629 0.4152 0.090 Uiso 1 1 calc R . .
H6C H 0.4057 0.0551 0.5268 0.090 Uiso 1 1 calc R . .
C7 C 0.4512(14) 0.0849(3) 0.3912(11) 0.037(3) Uani 1 1 d . . .
C8 C 0.449(2) 0.1188(3) 0.4336(14) 0.053(4) Uani 1 1 d . . .
H8A H 0.3996 0.1283 0.4919 0.064 Uiso 1 1 calc R . .
C9 C 0.5451(15) 0.1347(4) 0.3601(12) 0.042(3) Uani 1 1 d . . .
C10 C 0.578(2) 0.1704(4) 0.3726(18) 0.082(6) Uani 1 1 d . . .
H10A H 0.6404 0.1765 0.3161 0.123 Uiso 1 1 calc R . .
H10B H 0.6256 0.1754 0.4603 0.123 Uiso 1 1 calc R . .
H10C H 0.4886 0.1831 0.3497 0.123 Uiso 1 1 calc R . .
C11 C 0.3203(18) 0.0028(3) 0.0912(17) 0.060(4) Uani 1 1 d . . .
H11A H 0.3750 0.0003 0.1786 0.091 Uiso 1 1 calc R . .
H11B H 0.3337 -0.0168 0.0422 0.091 Uiso 1 1 calc R . .
H11C H 0.2186 0.0054 0.0909 0.091 Uiso 1 1 calc R . .
C12 C 0.3725(15) 0.0333(3) 0.0323(13) 0.043(3) Uani 1 1 d . . .
C13 C 0.3261(15) 0.0457(4) -0.0898(14) 0.052(4) Uani 1 1 d . . .
H13A H 0.2535 0.0368 -0.1554 0.062 Uiso 1 1 calc R . .
C14 C 0.4065(15) 0.0735(3) -0.0961(13) 0.043(3) Uani 1 1 d . . .
C15 C 0.4025(17) 0.0963(4) -0.2078(12) 0.051(3) Uani 1 1 d . . .
H15A H 0.4751 0.1136 -0.1841 0.076 Uiso 1 1 calc R . .
H15B H 0.3077 0.1065 -0.2328 0.076 Uiso 1 1 calc R . .
H15C H 0.4220 0.0835 -0.2790 0.076 Uiso 1 1 calc R . .
C16 C 0.8550(16) 0.1828(4) -0.0670(15) 0.053(4) Uani 1 1 d . . .
H16A H 0.8889 0.1808 -0.1466 0.064 Uiso 1 1 calc R . .
H16B H 0.9090 0.2008 -0.0155 0.064 Uiso 1 1 calc R . .
C17 C 0.635(2) 0.2384(5) -0.077(2) 0.093(7) Uani 1 1 d . . .
H17A H 0.5333 0.2445 -0.0920 0.139 Uiso 1 1 calc R . .
H17B H 0.6805 0.2506 -0.1349 0.139 Uiso 1 1 calc R . .
H17C H 0.6816 0.2438 0.0109 0.139 Uiso 1 1 calc R . .
C18 C 0.582(2) 0.1864(5) -0.2786(17) 0.082(6) Uani 1 1 d . . .
H18A H 0.4785 0.1905 -0.3006 0.123 Uiso 1 1 calc R . .
H18B H 0.6005 0.1636 -0.3019 0.123 Uiso 1 1 calc R . .
H18C H 0.6301 0.2019 -0.3247 0.123 Uiso 1 1 calc R . .
C19 C 0.2783(18) 0.1897(4) -0.1659(16) 0.064(4) Uani 1 1 d . . .
H19A H 0.3237 0.2076 -0.2042 0.095 Uiso 1 1 calc R . .
H19B H 0.1845 0.1971 -0.1551 0.095 Uiso 1 1 calc R . .
H19C H 0.2666 0.1703 -0.2212 0.095 Uiso 1 1 calc R . .
C20 C 0.382(2) 0.2172(5) 0.0951(19) 0.073(5) Uani 1 1 d . . .
H20A H 0.4294 0.2359 0.0640 0.110 Uiso 1 1 calc R . .
H20B H 0.4293 0.2126 0.1833 0.110 Uiso 1 1 calc R . .
H20C H 0.2814 0.2227 0.0901 0.110 Uiso 1 1 calc R . .
C21 C 0.3003(17) 0.1441(4) 0.0618(16) 0.060(4) Uani 1 1 d . . .
H21A H 0.3023 0.1238 0.0127 0.090 Uiso 1 1 calc R . .
H21B H 0.2008 0.1504 0.0583 0.090 Uiso 1 1 calc R . .
H21C H 0.3496 0.1403 0.1501 0.090 Uiso 1 1 calc R . .
C22 C 0.8751(13) 0.1514(3) 0.0035(12) 0.037(3) Uani 1 1 d . . .
C23 C 0.8256(13) 0.1133(3) -0.1808(11) 0.032(3) Uani 1 1 d . . .
H23A H 0.7538 0.1280 -0.2361 0.039 Uiso 1 1 calc R . .
C24 C 0.9652(19) 0.1174(5) -0.2129(14) 0.060(3) Uani 1 1 d . . .
H24A H 1.0363 0.1030 -0.1571 0.072 Uiso 1 1 calc R . .
H24B H 0.9970 0.1406 -0.1979 0.072 Uiso 1 1 calc R . .
C25 C 0.958(2) 0.1084(6) -0.3497(19) 0.081(6) Uani 1 1 d . . .
H25A H 1.0536 0.1121 -0.3687 0.097 Uiso 1 1 calc R . .
H25B H 0.8893 0.1232 -0.4052 0.097 Uiso 1 1 calc R . .
C26 C 0.9139(19) 0.0724(5) -0.3796(17) 0.073(5) Uani 1 1 d . . .
H26A H 0.9864 0.0570 -0.3314 0.087 Uiso 1 1 calc R . .
H26B H 0.9020 0.0678 -0.4712 0.087 Uiso 1 1 calc R . .
C27 C 0.7689(18) 0.0685(5) -0.3388(16) 0.068(5) Uani 1 1 d . . .
H27A H 0.6962 0.0826 -0.3941 0.081 Uiso 1 1 calc R . .
H27B H 0.7368 0.0453 -0.3516 0.081 Uiso 1 1 calc R . .
C28 C 0.7780(18) 0.0783(5) -0.1986(13) 0.060(3) Uani 1 1 d . . .
H28A H 0.6832 0.0757 -0.1777 0.072 Uiso 1 1 calc R . .
H28B H 0.8469 0.0637 -0.1418 0.072 Uiso 1 1 calc R . .
C29 C 0.960(2) 0.1780(4) 0.2091(16) 0.088(6) Uani 1 1 d DU . .
H29A H 1.0459 0.1832 0.1747 0.106 Uiso 1 1 calc R . .
C30 C 1.021(4) 0.1626(4) 0.341(2) 0.25(2) Uani 1 1 d DU . .
H30A H 1.0719 0.1418 0.3301 0.298 Uiso 1 1 calc R . .
H30B H 0.9414 0.1570 0.3815 0.298 Uiso 1 1 calc R . .
C31 C 1.126(4) 0.1868(7) 0.427(3) 0.28(3) Uani 1 1 d DU . .
H31A H 1.1502 0.1778 0.5142 0.338 Uiso 1 1 calc R . .
H31B H 1.2154 0.1882 0.3961 0.338 Uiso 1 1 calc R . .
C32 C 1.064(3) 0.2215(6) 0.431(2) 0.193(17) Uani 1 1 d DU . .
H32A H 1.1399 0.2364 0.4773 0.232 Uiso 1 1 calc R . .
H32B H 0.9864 0.2208 0.4770 0.232 Uiso 1 1 calc R . .
C33 C 1.005(4) 0.2359(4) 0.295(2) 0.26(3) Uani 1 1 d DU . .
H33A H 1.0840 0.2389 0.2513 0.308 Uiso 1 1 calc R . .
H33B H 0.9608 0.2578 0.3020 0.308 Uiso 1 1 calc R . .
C34 C 0.887(2) 0.2112(5) 0.215(2) 0.152(13) Uani 1 1 d DU . .
H34A H 0.8060 0.2087 0.2568 0.183 Uiso 1 1 calc R . .
H34B H 0.8508 0.2200 0.1287 0.183 Uiso 1 1 calc R . .

loop_
_atom_site_aniso_label
_atom_site_aniso_U_11
_atom_site_aniso_U_22
_atom_site_aniso_U_33
_atom_site_aniso_U_23
_atom_site_aniso_U_13
_atom_site_aniso_U_12
Er1 0.0370(4) 0.0229(4) 0.0405(4) 0.0037(2) 0.0089(3) -0.0012(2)
B1 0.055(9) 0.015(6) 0.040(8) 0.005(5) -0.004(6) -0.002(6)
N1 0.035(6) 0.011(4) 0.063(7) 0.008(4) 0.005(5) -0.002(4)
N2 0.023(5) 0.031(5) 0.037(5) 0.012(4) 0.015(4) 0.000(4)
N3 0.046(6) 0.032(5) 0.029(5) 0.005(4) 0.011(4) -0.011(5)
N4 0.058(7) 0.030(5) 0.045(6) 0.001(5) 0.006(5) 0.002(5)
N5 0.043(6) 0.025(5) 0.043(6) 0.001(4) 0.019(5) 0.001(4)
N6 0.035(6) 0.042(6) 0.033(5) -0.001(4) 0.012(4) 0.005(5)
N7 0.025(5) 0.019(4) 0.044(5) 0.003(4) 0.010(4) 0.002(4)
N8 0.041(6) 0.038(6) 0.037(5) 0.009(4) 0.014(5) -0.010(5)
N9 0.036(6) 0.026(5) 0.049(6) -0.005(4) 0.007(5) 0.001(4)
Si1 0.050(2) 0.0254(17) 0.070(3) 0.0163(16) 0.0114(19) 0.0014(16)
Si2 0.038(2) 0.0342(19) 0.062(2) 0.0000(17) 0.0063(17) 0.0118(16)
C1 0.074(10) 0.042(8) 0.042(7) 0.018(6) 0.017(7) 0.007(7)
C2 0.055(8) 0.020(6) 0.047(7) 0.008(5) 0.007(6) 0.008(5)
C3 0.041(8) 0.033(7) 0.043(7) 0.012(5) -0.001(5) 0.005(6)
C4 0.045(8) 0.037(7) 0.033(7) -0.003(5) -0.007(5) 0.017(6)
C5 0.037(8) 0.040(7) 0.072(9) 0.012(7) 0.017(7) -0.004(6)
C6 0.064(10) 0.060(10) 0.061(9) 0.005(7) 0.025(8) -0.020(8)
C7 0.041(7) 0.047(7) 0.028(6) 0.004(5) 0.018(5) -0.007(6)
C8 0.098(13) 0.017(6) 0.036(7) 0.008(5) -0.006(7) -0.008(6)
C9 0.051(8) 0.046(7) 0.036(7) 0.003(6) 0.023(6) 0.012(7)
C10 0.123(17) 0.062(11) 0.083(12) -0.022(9) 0.071(12) -0.024(11)
C11 0.059(10) 0.033(7) 0.094(12) 0.000(7) 0.029(9) -0.019(7)
C12 0.043(8) 0.040(7) 0.054(8) -0.011(6) 0.027(6) -0.010(6)
C13 0.049(9) 0.032(7) 0.070(10) -0.003(6) 0.000(7) -0.006(6)
C14 0.047(8) 0.035(7) 0.046(7) -0.005(5) 0.011(6) -0.001(6)
C15 0.063(9) 0.051(8) 0.035(7) 0.001(6) 0.004(6) -0.004(7)
C16 0.055(9) 0.038(8) 0.062(9) 0.007(6) 0.004(7) -0.006(6)
C17 0.083(14) 0.072(13) 0.123(18) 0.038(12) 0.024(13) -0.008(11)
C18 0.092(14) 0.079(13) 0.073(12) 0.033(10) 0.011(10) 0.022(11)
C19 0.052(9) 0.048(9) 0.080(11) 0.006(8) -0.008(8) -0.018(7)
C20 0.071(12) 0.068(11) 0.088(13) 0.002(9) 0.034(10) 0.010(9)
C21 0.054(9) 0.060(10) 0.067(10) -0.008(8) 0.017(7) 0.020(8)
C22 0.035(7) 0.036(7) 0.046(7) -0.003(5) 0.019(5) 0.004(5)
C23 0.032(6) 0.036(6) 0.032(6) -0.004(5) 0.015(5) 0.003(5)
C24 0.064(7) 0.095(9) 0.026(5) 0.002(5) 0.018(5) -0.010(6)
C25 0.069(12) 0.104(15) 0.083(13) 0.011(12) 0.047(11) 0.014(12)
C26 0.067(11) 0.097(15) 0.064(10) -0.021(9) 0.037(9) 0.010(10)
C27 0.054(10) 0.097(14) 0.054(9) -0.018(9) 0.019(7) -0.006(9)
C28 0.064(7) 0.095(9) 0.026(5) 0.002(5) 0.018(5) -0.010(6)
C29 0.086(14) 0.053(11) 0.111(14) -0.034(10) -0.007(11) -0.003(10)
C30 0.40(5) 0.16(3) 0.097(17) -0.085(16) -0.12(3) 0.07(3)
C31 0.43(7) 0.15(3) 0.19(4) 0.07(3) -0.11(4) -0.10(3)
C32 0.24(4) 0.19(3) 0.16(3) -0.09(3) 0.07(3) -0.17(3)
C33 0.46(6) 0.21(4) 0.13(3) -0.11(3) 0.14(3) -0.23(4)
C34 0.16(3) 0.14(2) 0.17(3) -0.10(2) 0.07(2) -0.04(2)

loop_
_atom_type_symbol
_atom_type_description
_atom_type_scat_dispersion_real
_atom_type_scat_dispersion_imag
_atom_type_scat_source
C C 0.0033 0.0016 'International Tables Vol C Tables 4.2.6.8 and 6.1.1.4'
H H 0.0000 0.0000 'International Tables Vol C Tables 4.2.6.8 and 6.1.1.4'
B B 0.0013 0.0007 'International Tables Vol C Tables 4.2.6.8 and 6.1.1.4'
N N 0.0061 0.0033 'International Tables Vol C Tables 4.2.6.8 and 6.1.1.4'
Si Si 0.0817 0.0704 'International Tables Vol C Tables 4.2.6.8 and 6.1.1.4'
Er Er -0.2586 4.9576 'International Tables Vol C Tables 4.2.6.8 and 6.1.1.4'

loop_
_geom_angle_atom_site_label_1
_geom_angle_atom_site_label_2
_geom_angle_atom_site_label_3
_geom_angle
_geom_angle_site_symmetry_1
_geom_angle_site_symmetry_3
_geom_angle_publ_flag
N9 Er1 N8 57.8(4) . . ?
N9 Er1 N7 88.0(3) . . ?
N8 Er1 N7 89.1(3) . . ?
N9 Er1 N6 161.3(3) . . ?
N8 Er1 N6 106.0(4) . . ?
N7 Er1 N6 101.9(3) . . ?
N9 Er1 N2 92.7(3) . . ?
N8 Er1 N2 87.8(3) . . ?
N7 Er1 N2 175.8(3) . . ?
N6 Er1 N2 76.3(3) . . ?
N9 Er1 N4 110.4(4) . . ?
N8 Er1 N4 160.9(4) . . ?
N7 Er1 N4 106.2(4) . . ?
N6 Er1 N4 82.3(3) . . ?
N2 Er1 N4 77.4(3) . . ?
N9 Er1 C22 32.0(4) . . ?
N8 Er1 C22 31.1(4) . . ?
N7 Er1 C22 75.2(4) . . ?
N6 Er1 C22 135.5(4) . . ?
N2 Er1 C22 103.4(3) . . ?
N4 Er1 C22 141.8(4) . . ?
N1 B1 N3 108.4(10) . . ?
N1 B1 N5 111.6(12) . . ?
N3 B1 N5 110.1(10) . . ?
N1 B1 H1B 103(7) . . ?
N3 B1 H1B 117(7) . . ?
N5 B1 H1B 107(7) . . ?
C2 N1 N2 107.0(10) . . ?
C2 N1 B1 130.8(10) . . ?
N2 N1 B1 121.7(9) . . ?
C4 N2 N1 109.8(9) . . ?
C4 N2 Er1 132.3(8) . . ?
N1 N2 Er1 117.3(6) . . ?
C7 N3 N4 111.0(11) . . ?
C7 N3 B1 124.5(11) . . ?
N4 N3 B1 124.5(10) . . ?
C9 N4 N3 108.1(12) . . ?
C9 N4 Er1 132.7(9) . . ?
N3 N4 Er1 115.8(8) . . ?
C12 N5 N6 110.3(11) . . ?
C12 N5 B1 127.6(11) . . ?
N6 N5 B1 121.7(10) . . ?
C14 N6 N5 106.6(11) . . ?
C14 N6 Er1 132.2(9) . . ?
N5 N6 Er1 120.7(8) . . ?
Si2 N7 Si1 117.2(5) . . ?
Si2 N7 Er1 122.9(5) . . ?
Si1 N7 Er1 119.8(5) . . ?
C22 N8 C23 124.3(10) . . ?
C22 N8 Er1 84.9(8) . . ?
C23 N8 Er1 136.0(9) . . ?
C22 N9 C29 121.5(13) . . ?
C22 N9 Er1 84.5(7) . . ?
C29 N9 Er1 141.3(12) . . ?
N7 Si1 C18 113.6(8) . . ?
N7 Si1 C17 113.8(8) . . ?
C18 Si1 C17 104.9(9) . . ?
N7 Si1 C16 111.0(6) . . ?
C18 Si1 C16 107.1(8) . . ?
C17 Si1 C16 105.8(8) . . ?
N7 Si2 C19 113.9(7) . . ?
N7 Si2 C21 111.4(6) . . ?
C19 Si2 C21 107.5(7) . . ?
N7 Si2 C20 113.8(7) . . ?
C19 Si2 C20 103.8(8) . . ?
C21 Si2 C20 105.8(8) . . ?
C2 C1 H1A 109.5 . . ?
C2 C1 H1C 109.5 . . ?
H1A C1 H1C 109.5 . . ?
C2 C1 H1D 109.5 . . ?
H1A C1 H1D 109.5 . . ?
H1C C1 H1D 109.5 . . ?
C3 C2 N1 109.8(11) . . ?
C3 C2 C1 128.7(12) . . ?
N1 C2 C1 121.3(12) . . ?
C2 C3 C4 108.9(11) . . ?
C2 C3 H3A 125.6 . . ?
C4 C3 H3A 125.6 . . ?
N2 C4 C5 125.1(12) . . ?
N2 C4 C3 104.4(12) . . ?
C5 C4 C3 130.1(12) . . ?
C4 C5 H5A 109.5 . . ?
C4 C5 H5B 109.5 . . ?
H5A C5 H5B 109.5 . . ?
C4 C5 H5C 109.5 . . ?
H5A C5 H5C 109.5 . . ?
H5B C5 H5C 109.5 . . ?
C7 C6 H6A 109.5 . . ?
C7 C6 H6B 109.5 . . ?
H6A C6 H6B 109.5 . . ?
C7 C6 H6C 109.5 . . ?
H6A C6 H6C 109.5 . . ?
H6B C6 H6C 109.5 . . ?
N3 C7 C8 108.3(12) . . ?
N3 C7 C6 127.9(13) . . ?
C8 C7 C6 123.9(13) . . ?
C7 C8 C9 100.5(13) . . ?
C7 C8 H8A 129.7 . . ?
C9 C8 H8A 129.7 . . ?
N4 C9 C10 126.9(13) . . ?
N4 C9 C8 112.1(13) . . ?
C10 C9 C8 121.0(12) . . ?
C9 C10 H10A 109.5 . . ?
C9 C10 H10B 109.5 . . ?
H10A C10 H10B 109.5 . . ?
C9 C10 H10C 109.5 . . ?
H10A C10 H10C 109.5 . . ?
H10B C10 H10C 109.5 . . ?
C12 C11 H11A 109.5 . . ?
C12 C11 H11B 109.5 . . ?
H11A C11 H11B 109.5 . . ?
C12 C11 H11C 109.5 . . ?
H11A C11 H11C 109.5 . . ?
H11B C11 H11C 109.5 . . ?
N5 C12 C13 107.0(12) . . ?
N5 C12 C11 124.2(14) . . ?
C13 C12 C11 128.7(14) . . ?
C14 C13 C12 106.2(12) . . ?
C14 C13 H13A 126.9 . . ?
C12 C13 H13A 126.9 . . ?
N6 C14 C13 109.8(12) . . ?
N6 C14 C15 121.5(12) . . ?
C13 C14 C15 128.5(13) . . ?
C14 C15 H15A 109.5 . . ?
C14 C15 H15B 109.5 . . ?
H15A C15 H15B 109.5 . . ?
C14 C15 H15C 109.5 . . ?
H15A C15 H15C 109.5 . . ?
H15B C15 H15C 109.5 . . ?
C22 C16 Si1 106.4(10) . . ?
C22 C16 H16A 110.4 . . ?
Si1 C16 H16A 110.4 . . ?
C22 C16 H16B 110.4 . . ?
Si1 C16 H16B 110.4 . . ?
H16A C16 H16B 108.6 . . ?
Si1 C17 H17A 109.5 . . ?
Si1 C17 H17B 109.5 . . ?
H17A C17 H17B 109.5 . . ?
Si1 C17 H17C 109.5 . . ?
H17A C17 H17C 109.5 . . ?
H17B C17 H17C 109.5 . . ?
Si1 C18 H18A 109.5 . . ?
Si1 C18 H18B 109.5 . . ?
H18A C18 H18B 109.5 . . ?
Si1 C18 H18C 109.5 . . ?
H18A C18 H18C 109.5 . . ?
H18B C18 H18C 109.5 . . ?
Si2 C19 H19A 109.5 . . ?
Si2 C19 H19B 109.5 . . ?
H19A C19 H19B 109.5 . . ?
Si2 C19 H19C 109.5 . . ?
H19A C19 H19C 109.5 . . ?
H19B C19 H19C 109.5 . . ?
Si2 C20 H20A 109.5 . . ?
Si2 C20 H20B 109.5 . . ?
H20A C20 H20B 109.5 . . ?
Si2 C20 H20C 109.5 . . ?
H20A C20 H20C 109.5 . . ?
H20B C20 H20C 109.5 . . ?
Si2 C21 H21A 109.5 . . ?
Si2 C21 H21B 109.5 . . ?
H21A C21 H21B 109.5 . . ?
Si2 C21 H21C 109.5 . . ?
H21A C21 H21C 109.5 . . ?
H21B C21 H21C 109.5 . . ?
N8 C22 N9 112.1(11) . . ?
N8 C22 C16 124.5(12) . . ?
N9 C22 C16 120.2(12) . . ?
N8 C22 Er1 64.0(7) . . ?
N9 C22 Er1 63.6(6) . . ?
C16 C22 Er1 125.3(9) . . ?
C24 C23 N8 110.3(11) . . ?
C24 C23 C28 110.3(12) . . ?
N8 C23 C28 107.4(10) . . ?
C24 C23 H23A 109.6 . . ?
N8 C23 H23A 109.6 . . ?
C28 C23 H23A 109.6 . . ?
C23 C24 C25 111.3(14) . . ?
C23 C24 H24A 109.4 . . ?
C25 C24 H24A 109.4 . . ?
C23 C24 H24B 109.4 . . ?
C25 C24 H24B 109.4 . . ?
H24A C24 H24B 108.0 . . ?
C24 C25 C26 112.5(16) . . ?
C24 C25 H25A 109.1 . . ?
C26 C25 H25A 109.1 . . ?
C24 C25 H25B 109.1 . . ?
C26 C25 H25B 109.1 . . ?
H25A C25 H25B 107.8 . . ?
C25 C26 C27 105.0(14) . . ?
C25 C26 H26A 110.7 . . ?
C27 C26 H26A 110.7 . . ?
C25 C26 H26B 110.7 . . ?
C27 C26 H26B 110.7 . . ?
H26A C26 H26B 108.8 . . ?
C28 C27 C26 113.1(14) . . ?
C28 C27 H27A 109.0 . . ?
C26 C27 H27A 109.0 . . ?
C28 C27 H27B 109.0 . . ?
C26 C27 H27B 109.0 . . ?
H27A C27 H27B 107.8 . . ?
C23 C28 C27 108.5(13) . . ?
C23 C28 H28A 110.0 . . ?
C27 C28 H28A 110.0 . . ?
C23 C28 H28B 110.0 . . ?
C27 C28 H28B 110.0 . . ?
H28A C28 H28B 108.4 . . ?
N9 C29 C34 122.4(15) . . ?
N9 C29 C30 105.1(13) . . ?
C34 C29 C30 113.5(14) . . ?
N9 C29 H29A 104.7 . . ?
C34 C29 H29A 104.7 . . ?
C30 C29 H29A 104.7 . . ?
C29 C30 C31 111.2(15) . . ?
C29 C30 H30A 109.4 . . ?
C31 C30 H30A 109.4 . . ?
C29 C30 H30B 109.4 . . ?
C31 C30 H30B 109.4 . . ?
H30A C30 H30B 108.0 . . ?
C32 C31 C30 113.0(15) . . ?
C32 C31 H31A 109.0 . . ?
C30 C31 H31A 109.0 . . ?
C32 C31 H31B 109.0 . . ?
C30 C31 H31B 109.0 . . ?
H31A C31 H31B 107.8 . . ?
C31 C32 C33 112.5(15) . . ?
C31 C32 H32A 109.1 . . ?
C33 C32 H32A 109.1 . . ?
C31 C32 H32B 109.1 . . ?
C33 C32 H32B 109.1 . . ?
H32A C32 H32B 107.8 . . ?
C32 C33 C34 109.9(13) . . ?
C32 C33 H33A 109.7 . . ?
C34 C33 H33A 109.7 . . ?
C32 C33 H33B 109.7 . . ?
C34 C33 H33B 109.7 . . ?
H33A C33 H33B 108.2 . . ?
C29 C34 C33 107.5(13) . . ?
C29 C34 H34A 110.2 . . ?
C33 C34 H34A 110.2 . . ?
C29 C34 H34B 110.2 . . ?
C33 C34 H34B 110.2 . . ?
H34A C34 H34B 108.5 . . ?

loop_
_geom_bond_atom_site_label_1
_geom_bond_atom_site_label_2
_geom_bond_distance
_geom_bond_site_symmetry_2
_geom_bond_publ_flag
Er1 N9 2.274(10) . ?
Er1 N8 2.281(11) . ?
Er1 N7 2.303(9) . ?
Er1 N6 2.404(11) . ?
Er1 N2 2.432(9) . ?
Er1 N4 2.442(12) . ?
Er1 C22 2.528(12) . ?
B1 N1 1.508(19) . ?
B1 N3 1.521(17) . ?
B1 N5 1.541(17) . ?
B1 H1B 1.10(2) . ?
N1 C2 1.341(15) . ?
N1 N2 1.401(13) . ?
N2 C4 1.362(16) . ?
N3 C7 1.331(15) . ?
N3 N4 1.346(14) . ?
N4 C9 1.258(17) . ?
N5 C12 1.324(17) . ?
N5 N6 1.328(14) . ?
N6 C14 1.324(17) . ?
N7 Si2 1.680(10) . ?
N7 Si1 1.688(10) . ?
N8 C22 1.309(16) . ?
N8 C23 1.439(16) . ?
N9 C22 1.345(16) . ?
N9 C29 1.398(16) . ?
Si1 C18 1.839(18) . ?
Si1 C17 1.86(2) . ?
Si1 C16 1.907(16) . ?
Si2 C19 1.839(16) . ?
Si2 C21 1.865(17) . ?
Si2 C20 1.888(18) . ?
C1 C2 1.508(17) . ?
C1 H1A 0.9600 . ?
C1 H1C 0.9600 . ?
C1 H1D 0.9600 . ?
C2 C3 1.339(19) . ?
C3 C4 1.432(18) . ?
C3 H3A 0.9300 . ?
C4 C5 1.365(19) . ?
C5 H5A 0.9600 . ?
C5 H5B 0.9600 . ?
C5 H5C 0.9600 . ?
C6 C7 1.441(18) . ?
C6 H6A 0.9600 . ?
C6 H6B 0.9600 . ?
C6 H6C 0.9600 . ?
C7 C8 1.417(17) . ?
C8 C9 1.46(2) . ?
C8 H8A 0.9300 . ?
C9 C10 1.45(2) . ?
C10 H10A 0.9600 . ?
C10 H10B 0.9600 . ?
C10 H10C 0.9600 . ?
C11 C12 1.492(18) . ?
C11 H11A 0.9600 . ?
C11 H11B 0.9600 . ?
C11 H11C 0.9600 . ?
C12 C13 1.36(2) . ?
C13 C14 1.345(19) . ?
C13 H13A 0.9300 . ?
C14 C15 1.483(18) . ?
C15 H15A 0.9600 . ?
C15 H15B 0.9600 . ?
C15 H15C 0.9600 . ?
C16 C22 1.444(19) . ?
C16 H16A 0.9700 . ?
C16 H16B 0.9700 . ?
C17 H17A 0.9600 . ?
C17 H17B 0.9600 . ?
C17 H17C 0.9600 . ?
C18 H18A 0.9600 . ?
C18 H18B 0.9600 . ?
C18 H18C 0.9600 . ?
C19 H19A 0.9600 . ?
C19 H19B 0.9600 . ?
C19 H19C 0.9600 . ?
C20 H20A 0.9600 . ?
C20 H20B 0.9600 . ?
C20 H20C 0.9600 . ?
C21 H21A 0.9600 . ?
C21 H21B 0.9600 . ?
C21 H21C 0.9600 . ?
C23 C24 1.44(2) . ?
C23 C28 1.46(2) . ?
C23 H23A 0.9800 . ?
C24 C25 1.48(2) . ?
C24 H24A 0.9700 . ?
C24 H24B 0.9700 . ?
C25 C26 1.50(3) . ?
C25 H25A 0.9700 . ?
C25 H25B 0.9700 . ?
C26 C27 1.53(2) . ?
C26 H26A 0.9700 . ?
C26 H26B 0.9700 . ?
C27 C28 1.52(2) . ?
C27 H27A 0.9700 . ?
C27 H27B 0.9700 . ?
C28 H28A 0.9700 . ?
C28 H28B 0.9700 . ?
C29 C34 1.488(16) . ?
C29 C30 1.513(16) . ?
C29 H29A 0.9800 . ?
C30 C31 1.527(17) . ?
C30 H30A 0.9700 . ?
C30 H30B 0.9700 . ?
C31 C32 1.493(18) . ?
C31 H31A 0.9700 . ?
C31 H31B 0.9700 . ?
C32 C33 1.530(17) . ?
C32 H32A 0.9700 . ?
C32 H32B 0.9700 . ?
C33 C34 1.575(17) . ?
C33 H33A 0.9700 . ?
C33 H33B 0.9700 . ?
C34 H34A 0.9700 . ?
C34 H34B 0.9700 . ?
